data_4101072
_journal_name_full 'Journal of the American Chemical Society'
_journal_paper_doi 10.1021/ja0574062
_journal_year 2006
_chemical_formula_moiety 'C46 H50 Cl2 Mn4 N14 O18 '
_chemical_formula_sum 'C46 H50 Cl2 Mn4 N14 O18'
_chemical_formula_weight 1377.64
_space_group_IT_number 15
_symmetry_cell_setting monoclinic
_symmetry_space_group_name_Hall '-C 2yc'
_symmetry_space_group_name_H-M 'C 1 2/c 1'
_cell_angle_alpha 90.0000
_cell_angle_beta 111.754(3)
_cell_angle_gamma 90.0000
_cell_formula_units_Z 4
_cell_length_a 28.322(8)
_cell_length_b 11.093(3)
_cell_length_c 20.207(6)
_cell_measurement_temperature 118.1
_cell_volume 5897(3)
_exptl_crystal_density_diffrn 1.552
_cod_original_sg_symbol_H-M 'C 2/c'
_cod_original_formula_sum 'C46 H50 Cl2 Mn4 N14 O18 '
_cod_database_code 4101072

loop_
_symmetry_equiv_pos_site_id
_symmetry_equiv_pos_as_xyz
1 +X,+Y,+Z
2 -X,+Y,1/2-Z
3 -X,-Y,-Z
4 +X,-Y,1/2+Z
5 1/2+X,1/2+Y,+Z
6 1/2-X,1/2+Y,1/2-Z
7 1/2-X,1/2-Y,-Z
8 1/2+X,1/2-Y,1/2+Z

loop_
_atom_site_label
_atom_site_type_symbol
_atom_site_fract_x
_atom_site_fract_y
_atom_site_fract_z
_atom_site_U_iso_or_equiv
_atom_site_adp_type
_atom_site_occupancy
_atom_site_symmetry_multiplicity
_atom_site_calc_flag
_atom_site_refinement_flags
_atom_site_disorder_assembly
_atom_site_disorder_group
Mn(1) Mn 0.29340(2) 0.61128(6) 0.41105(3) 0.01527(18) Uani 1.00 1 d . . .
Mn(2) Mn 0.19537(2) 0.74825(5) 0.43471(3) 0.01371(18) Uani 1.00 1 d . . .
Cl(1) Cl 0.01836(5) 0.77968(12) 0.58307(6) 0.0353(3) Uani 1.00 1 d . . .
O(1) O 0.24742(11) 0.6304(2) 0.48764(14) 0.0147(7) Uani 1.00 1 d . . .
O(2) O 0.16259(11) 0.7673(2) 0.50026(14) 0.0159(7) Uani 1.00 1 d . . .
O(3) O 0.22828(11) 0.7416(2) 0.37044(14) 0.0170(7) Uani 1.00 1 d . . .
O(4) O 0.36550(13) 0.5095(2) 0.41760(19) 0.0271(9) Uani 1.00 1 d . . .
O(5) O -0.01945(19) 0.8288(4) 0.6036(3) 0.0783(19) Uani 1.00 1 d . . .
O(6) O -0.0027(2) 0.6939(4) 0.5266(2) 0.0729(16) Uani 1.00 1 d . . .
O(7) O 0.04280(16) 0.8766(3) 0.5594(2) 0.0530(13) Uani 1.00 1 d . . .
O(8) O 0.05496(17) 0.7214(4) 0.6432(2) 0.0600(13) Uani 1.00 1 d . . .
O(9) O 0.0129(4) 0.8622(10) 0.1282(6) 0.082(3) Uiso 0.50 1 d P . .
O(10) O 0.0362(6) 0.7765(14) 0.1991(8) 0.123(5) Uiso 0.50 1 d P . .
N(1) N 0.30700(13) 0.4469(3) 0.48652(19) 0.0203(9) Uani 1.00 1 d . . .
N(2) N 0.13179(13) 0.6178(3) 0.39109(19) 0.0174(9) Uani 1.00 1 d . . .
N(3) N 0.15430(12) 0.8792(3) 0.36462(18) 0.0164(9) Uani 1.00 1 d . . .
N(4) N 0.24499(16) 0.4833(3) 0.3296(2) 0.0260(10) Uani 1.00 1 d . . .
N(5) N 0.17682(16) 0.3475(4) 0.2587(2) 0.0335(12) Uani 1.00 1 d . . .
N(6) N 0.32178(14) 0.7162(3) 0.3394(2) 0.0238(10) Uani 1.00 1 d . . .
N(7) N 0.1859(3) 0.5966(5) 0.1418(3) 0.077(2) Uani 1.00 1 d . . .
C(1) C 0.23652(17) 0.5207(3) 0.5159(2) 0.0182(11) Uani 1.00 1 d . . .
C(2) C 0.27852(17) 0.4290(3) 0.5262(2) 0.0184(11) Uani 1.00 1 d . . .
C(3) C 0.28620(17) 0.3328(4) 0.5730(2) 0.0210(11) Uani 1.00 1 d . . .
C(4) C 0.3243(2) 0.2518(4) 0.5778(2) 0.0264(12) Uani 1.00 1 d . . .
C(5) C 0.35309(19) 0.2682(4) 0.5361(2) 0.0259(12) Uani 1.00 1 d . . .
C(6) C 0.34426(19) 0.3661(4) 0.4924(2) 0.0268(12) Uani 1.00 1 d . . .
C(7) C 0.3759(2) 0.3927(4) 0.4487(3) 0.0394(16) Uani 1.00 1 d . . .
C(8) C 0.11861(18) 0.5505(4) 0.3318(2) 0.0234(12) Uani 1.00 1 d . . .
C(9) C 0.07761(19) 0.4721(4) 0.3134(2) 0.0310(13) Uani 1.00 1 d . . .
C(10) C 0.0491(2) 0.4659(4) 0.3559(2) 0.0342(14) Uani 1.00 1 d . . .
C(11) C 0.06248(18) 0.5361(4) 0.4165(2) 0.0294(13) Uani 1.00 1 d . . .
C(12) C 0.10429(17) 0.6110(4) 0.4328(2) 0.0217(11) Uani 1.00 1 d . . .
C(13) C 0.12385(18) 0.6892(4) 0.4999(2) 0.0263(13) Uani 1.00 1 d . . .
C(14) C 0.11505(17) 0.9443(4) 0.3685(2) 0.0210(11) Uani 1.00 1 d . . .
C(15) C 0.09176(19) 1.0331(4) 0.3200(2) 0.0280(13) Uani 1.00 1 d . . .
C(16) C 0.1093(2) 1.0551(4) 0.2647(2) 0.0323(14) Uani 1.00 1 d . . .
C(17) C 0.14859(19) 0.9872(4) 0.2599(2) 0.0280(13) Uani 1.00 1 d . . .
C(18) C 0.17006(17) 0.9000(3) 0.3105(2) 0.0189(11) Uani 1.00 1 d . . .
C(19) C 0.21374(18) 0.8230(4) 0.3112(2) 0.0225(12) Uani 1.00 1 d . . .
C(20) C 0.32031(17) 0.7780(4) 0.2925(2) 0.0215(11) Uani 1.00 1 d . . .
C(21) C 0.21483(18) 0.4165(4) 0.2946(2) 0.0222(12) Uani 1.00 1 d . . .
C(22) C 0.1463(3) 0.5787(6) 0.1352(3) 0.059(2) Uani 1.00 1 d . . .
C(23) C 0.0903(3) 0.5604(11) 0.1221(4) 0.110(3) Uani 1.00 1 d . . .
H(1) H 0.2053 0.4889 0.4839 0.023 Uiso 1.00 1 c R . .
H(2) H 0.2338 0.5365 0.5606 0.023 Uiso 1.00 1 c R . .
H(3) H 0.2658 0.3230 0.6008 0.025 Uiso 1.00 1 c R . .
H(4) H 0.3307 0.1852 0.6095 0.030 Uiso 1.00 1 c R . .
H(5) H 0.3788 0.2118 0.5380 0.032 Uiso 1.00 1 c R . .
H(6) H 0.4109 0.3882 0.4786 0.053 Uiso 1.00 1 c R . .
H(7) H 0.3687 0.3343 0.4119 0.053 Uiso 1.00 1 c R . .
H(8) H 0.1377 0.5566 0.3020 0.026 Uiso 1.00 1 c R . .
H(9) H 0.0692 0.4232 0.2720 0.034 Uiso 1.00 1 c R . .
H(10) H 0.0205 0.4138 0.3435 0.037 Uiso 1.00 1 c R . .
H(11) H 0.0433 0.5331 0.4463 0.035 Uiso 1.00 1 c R . .
H(12) H 0.0964 0.7356 0.5024 0.033 Uiso 1.00 1 c R . .
H(13) H 0.1365 0.6380 0.5404 0.033 Uiso 1.00 1 c R . .
H(14) H 0.1032 0.9283 0.4059 0.025 Uiso 1.00 1 c R . .
H(15) H 0.0644 1.0784 0.3238 0.032 Uiso 1.00 1 c R . .
H(16) H 0.0942 1.1165 0.2307 0.038 Uiso 1.00 1 c R . .
H(17) H 0.1606 1.0004 0.2224 0.034 Uiso 1.00 1 c R . .
H(18) H 0.2039 0.7781 0.2682 0.028 Uiso 1.00 1 c R . .
H(19) H 0.2418 0.8732 0.3150 0.027 Uiso 1.00 1 c R . .
H(20) H 0.0784 0.6263 0.1416 0.131 Uiso 1.00 1 c R . .
H(21) H 0.0862 0.4878 0.1443 0.131 Uiso 1.00 1 c R . .
H(22) H 0.0714 0.5556 0.0723 0.131 Uiso 1.00 1 c R . .
H(23) H 0.393(2) 0.551(5) 0.429(2) 0.035(16) Uiso 1.00 1 c . . .

loop_
_atom_site_aniso_label
_atom_site_aniso_U_11
_atom_site_aniso_U_22
_atom_site_aniso_U_33
_atom_site_aniso_U_12
_atom_site_aniso_U_13
_atom_site_aniso_U_23
Mn(1) 0.0195(3) 0.0154(3) 0.0128(3) 0.0008(2) 0.0081(2) -0.0002(2)
Mn(2) 0.0155(3) 0.0149(3) 0.0116(3) 0.0008(2) 0.0060(2) 0.0005(2)
Cl(1) 0.0292(6) 0.0416(7) 0.0371(7) -0.0103(5) 0.0146(5) -0.0079(5)
O(1) 0.0189(15) 0.0124(14) 0.0136(14) -0.0007(11) 0.0067(12) 0.0015(11)
O(2) 0.0183(15) 0.0168(14) 0.0153(15) -0.0039(12) 0.0093(12) -0.0028(12)
O(3) 0.0203(16) 0.0201(15) 0.0120(14) 0.0061(12) 0.0075(12) 0.0051(12)
O(4) 0.0296(19) 0.0234(17) 0.0330(19) 0.0059(16) 0.0172(16) 0.0067(15)
O(5) 0.070(3) 0.077(3) 0.117(4) -0.006(2) 0.069(3) -0.019(3)
O(6) 0.100(4) 0.070(3) 0.046(2) -0.038(3) 0.023(2) -0.021(2)
O(7) 0.041(2) 0.049(2) 0.077(3) -0.014(2) 0.032(2) 0.002(2)
O(8) 0.046(2) 0.054(2) 0.056(2) -0.001(2) -0.009(2) 0.005(2)
N(1) 0.023(2) 0.0203(19) 0.0180(19) 0.0038(16) 0.0085(16) 0.0012(15)
N(2) 0.0164(18) 0.0165(18) 0.0183(18) 0.0021(15) 0.0051(15) 0.0020(15)
N(3) 0.0168(18) 0.0173(18) 0.0140(17) 0.0012(15) 0.0043(15) 0.0012(14)
N(4) 0.032(2) 0.023(2) 0.022(2) 0.0009(19) 0.0086(18) -0.0060(18)
N(5) 0.032(2) 0.044(2) 0.032(2) -0.012(2) 0.021(2) -0.020(2)
N(6) 0.026(2) 0.028(2) 0.024(2) 0.0076(17) 0.0161(17) 0.0076(18)
N(7) 0.099(5) 0.068(4) 0.084(5) 0.000(4) 0.057(4) 0.004(3)
C(1) 0.022(2) 0.013(2) 0.022(2) -0.0044(18) 0.0104(19) 0.0018(18)
C(2) 0.022(2) 0.016(2) 0.016(2) -0.0033(18) 0.0053(18) -0.0032(18)
C(3) 0.024(2) 0.020(2) 0.019(2) 0.0019(19) 0.0075(19) 0.0043(19)
C(4) 0.035(2) 0.016(2) 0.023(2) 0.001(2) 0.005(2) 0.0062(19)
C(5) 0.031(2) 0.021(2) 0.027(2) 0.011(2) 0.012(2) 0.003(2)
C(6) 0.034(2) 0.025(2) 0.023(2) 0.009(2) 0.012(2) 0.001(2)
C(7) 0.052(3) 0.035(3) 0.046(3) 0.021(2) 0.035(3) 0.013(2)
C(8) 0.024(2) 0.022(2) 0.021(2) 0.005(2) 0.0039(19) -0.0028(19)
C(9) 0.031(2) 0.027(2) 0.026(2) -0.000(2) 0.001(2) -0.005(2)
C(10) 0.028(2) 0.034(2) 0.031(2) -0.012(2) -0.001(2) 0.002(2)
C(11) 0.025(2) 0.035(2) 0.027(2) -0.011(2) 0.008(2) -0.000(2)
C(12) 0.019(2) 0.022(2) 0.020(2) 0.0014(19) 0.0041(19) 0.0014(19)
C(13) 0.026(2) 0.031(2) 0.026(2) -0.007(2) 0.014(2) -0.000(2)
C(14) 0.020(2) 0.023(2) 0.020(2) -0.0002(19) 0.0076(19) -0.0032(19)
C(15) 0.025(2) 0.028(2) 0.029(2) 0.008(2) 0.007(2) 0.002(2)
C(16) 0.036(2) 0.032(2) 0.028(2) 0.009(2) 0.011(2) 0.008(2)
C(17) 0.035(2) 0.031(2) 0.020(2) 0.009(2) 0.012(2) 0.008(2)
C(18) 0.022(2) 0.020(2) 0.014(2) -0.0009(19) 0.0068(18) -0.0014(18)
C(19) 0.030(2) 0.027(2) 0.011(2) 0.007(2) 0.0087(19) 0.0059(19)
C(20) 0.016(2) 0.029(2) 0.021(2) 0.0054(19) 0.0082(19) -0.003(2)
C(21) 0.028(2) 0.024(2) 0.019(2) 0.002(2) 0.013(2) -0.003(2)
C(22) 0.088(5) 0.050(4) 0.049(4) 0.006(4) 0.037(4) 0.010(3)
C(23) 0.073(5) 0.200(11) 0.055(5) -0.028(6) 0.021(4) 0.024(6)

loop_
_geom_bond_atom_site_label_1
_geom_bond_atom_site_label_2
_geom_bond_distance
_geom_bond_publ_flag
_geom_bond_site_symmetry_1
_geom_bond_site_symmetry_2
Mn1 O1 2.373(3) ? . .
Mn1 O2 2.219(2) ? . 56607
Mn1 O3 2.246(2) ? . .
Mn1 O4 2.294(4) ? . .
Mn1 N1 2.316(3) ? . .
Mn1 N4 2.222(3) ? . .
Mn1 N6 2.227(4) ? . .
Mn2 O1 1.964(2) ? . .
Mn2 O1 2.239(2) ? . 56607
Mn2 O2 1.890(3) ? . .
Mn2 O3 1.860(3) ? . .
Mn2 N2 2.222(3) ? . .
Mn2 N3 2.061(3) ? . .
Cl1 O5 1.395(6) ? . .
Cl1 O6 1.434(4) ? . .
Cl1 O7 1.453(5) ? . .
Cl1 O8 1.426(4) ? . .
O1 C1 1.427(5) ? . .
O2 C13 1.396(6) ? . .
O3 C19 1.432(5) ? . .
O4 C7 1.423(6) ? . .
O9 O10 1.641(19) ? . .
N1 C2 1.347(7) ? . .
N1 C6 1.356(6) ? . .
N2 C8 1.342(5) ? . .
N2 C12 1.345(7) ? . .
N3 C14 1.353(6) ? . .
N3 C18 1.346(6) ? . .
N4 C21 1.153(5) ? . .
N5 C20 1.317(7) ? . 54506
N5 C21 1.301(5) ? . .
N6 C20 1.158(6) ? . .
N7 C22 1.099(13) ? . .
C1 C2 1.520(6) ? . .
C2 C3 1.388(6) ? . .
C3 C4 1.379(7) ? . .
C4 C5 1.385(8) ? . .
C5 C6 1.363(6) ? . .
C6 C7 1.503(9) ? . .
C8 C9 1.387(6) ? . .
C9 C10 1.381(9) ? . .
C10 C11 1.380(7) ? . .
C11 C12 1.382(6) ? . .
C12 C13 1.530(6) ? . .
C14 C15 1.373(6) ? . .
C15 C16 1.402(8) ? . .
C16 C17 1.376(8) ? . .
C17 C18 1.375(6) ? . .
C18 C19 1.498(7) ? . .
C22 C23 1.522(13) ? . .
O4 H23 0.87(5) ? . .
C1 H1 0.950 ? . .
C1 H2 0.950 ? . .
C3 H3 0.950 ? . .
C4 H4 0.950 ? . .
C5 H5 0.950 ? . .
C7 H6 0.950 ? . .
C7 H7 0.950 ? . .
C8 H8 0.950 ? . .
C9 H9 0.950 ? . .
C10 H10 0.950 ? . .
C11 H11 0.950 ? . .
C13 H12 0.950 ? . .
C13 H13 0.950 ? . .
C14 H14 0.950 ? . .
C15 H15 0.950 ? . .
C16 H16 0.950 ? . .
C17 H17 0.950 ? . .
C19 H18 0.950 ? . .
C19 H19 0.950 ? . .
C23 H20 0.950 ? . .
C23 H21 0.950 ? . .
C23 H22 0.950 ? . .
